data_7200767
loop_
_publ_author_name
'McMurtrie, John'
'Dance, Ian'

_publ_section_title
;
 Crystal packing in metal complexes of 4&#x2032;-phenylterpyridine and
 related ligands: occurrence of the 2D and 1D terpy embrace arrays
;
_journal_issue 6
_journal_name_full CrystEngComm
_journal_page_first 1141
_journal_paper_doi 10.1039/b821883h
_journal_volume 11
_journal_year 2009
_chemical_formula_moiety 'C42 H30 N6 Cu1, 2(P1 F6), 4(C3 H7 N1 O1)'
_chemical_formula_sum 'C54 H58 Cu F12 N10 O4 P2'
_chemical_formula_weight 1264.58
_chemical_name_common '[Cu(terpyPh)2](PF6)2.4DMF'
_chemical_name_systematic
;
?
;
_space_group_IT_number 4
_symmetry_cell_setting monoclinic
_symmetry_space_group_name_Hall 'P 2yb'
_symmetry_space_group_name_H-M 'P 1 21 1'
_atom_sites_solution_hydrogens geom
_atom_sites_solution_primary direct
_atom_sites_solution_secondary difmap
_audit_creation_method SHELXL-97
_cell_angle_alpha 90.00
_cell_angle_beta 93.538(3)
_cell_angle_gamma 90.00
_cell_formula_units_Z 2
_cell_length_a 8.7021(17)
_cell_length_b 34.037(6)
_cell_length_c 9.6217(18)
_cell_measurement_reflns_used 985
_cell_measurement_temperature 150(2)
_cell_measurement_theta_max 27.911
_cell_measurement_theta_min 2.203
_cell_volume 2844.5(9)
_computing_cell_refinement 'SAINT (Bruker,1995)'
_computing_data_collection 'SMART (Bruker,1995)'
_computing_data_reduction 'SAINT and XPREP (Bruker, 1995)'
_computing_molecular_graphics
;ORTEPIII (Farrugia, 1997)
WINGX-32 (Farrugia, 1999)
;
_computing_publication_material 'enCIFer 1.0 (CCDC, 2003)'
_computing_structure_refinement 'SHELXL-97 (Sheldrick, 1997)'
_computing_structure_solution 'SIR97 (Altomare, et. al. 1997)'
_diffrn_ambient_temperature 150(2)
_diffrn_measured_fraction_theta_full 0.999
_diffrn_measured_fraction_theta_max 0.926
_diffrn_measurement_device_type 'BRUKER SMART 1000 CCD'
_diffrn_measurement_method \w
_diffrn_radiation_monochromator graphite
_diffrn_radiation_source 'sealed tube'
_diffrn_radiation_type MoK\a
_diffrn_radiation_wavelength 0.71073
_diffrn_reflns_av_R_equivalents 0.0220
_diffrn_reflns_av_sigmaI/netI 0.0326
_diffrn_reflns_limit_h_max 11
_diffrn_reflns_limit_h_min -11
_diffrn_reflns_limit_k_max 44
_diffrn_reflns_limit_k_min -43
_diffrn_reflns_limit_l_max 12
_diffrn_reflns_limit_l_min -12
_diffrn_reflns_number 24328
_diffrn_reflns_theta_full 25.00
_diffrn_reflns_theta_max 28.20
_diffrn_reflns_theta_min 2.12
_diffrn_standards_decay_% 0.02
_diffrn_standards_number 296
_exptl_absorpt_coefficient_mu 0.534
_exptl_absorpt_correction_T_max 0.894
_exptl_absorpt_correction_T_min 0.738
_exptl_absorpt_correction_type multi-scan
_exptl_absorpt_process_details 'SADABS (Sheldrick, 1999)'
_exptl_crystal_colour 'pale green'
_exptl_crystal_density_diffrn 1.476
_exptl_crystal_density_method 'not measured'
_exptl_crystal_description 'rectangular prism'
_exptl_crystal_F_000 1302
_exptl_crystal_size_max 0.550
_exptl_crystal_size_mid 0.295
_exptl_crystal_size_min 0.210
_refine_diff_density_max 0.802
_refine_diff_density_min -0.579
_refine_diff_density_rms 0.068
_refine_ls_abs_structure_details 'Flack H D (1983), Acta Cryst. A39, 876-881'
_refine_ls_abs_structure_Flack 0.319(10)
_refine_ls_extinction_method none
_refine_ls_goodness_of_fit_ref 1.038
_refine_ls_hydrogen_treatment constr
_refine_ls_matrix_type full
_refine_ls_number_parameters 723
_refine_ls_number_reflns 12129
_refine_ls_number_restraints 73
_refine_ls_restrained_S_all 1.061
_refine_ls_R_factor_all 0.0529
_refine_ls_R_factor_gt 0.0492
_refine_ls_shift/su_max 0.007
_refine_ls_shift/su_mean 0.000
_refine_ls_structure_factor_coef Fsqd
_refine_ls_weighting_details 'calc w=1/[\s^2^(Fo^2^)+(0.0100P)^2^+5.5000P] where P=(Fo^2^+2Fc^2^)/3'
_refine_ls_weighting_scheme calc
_refine_ls_wR_factor_gt 0.1034
_refine_ls_wR_factor_ref 0.1054
_reflns_number_gt 11385
_reflns_number_total 12129
_reflns_threshold_expression >2sigma(I)
_cod_data_source_file b821883h.txt
_cod_data_source_block jcm40_2
_cod_original_sg_symbol_H-M P2(1)
_cod_database_code 7200767

loop_
_symmetry_equiv_pos_as_xyz
'x, y, z'
'-x, y+1/2, -z'

loop_
_atom_site_label
_atom_site_type_symbol
_atom_site_fract_x
_atom_site_fract_y
_atom_site_fract_z
_atom_site_U_iso_or_equiv
_atom_site_adp_type
_atom_site_occupancy
_atom_site_symmetry_multiplicity
_atom_site_calc_flag
_atom_site_refinement_flags
_atom_site_disorder_assembly
_atom_site_disorder_group
Cu1 Cu 0.74258(4) 0.686639(11) 0.34278(4) 0.02260(9) Uani 1 1 d . . .
N1 N 0.8329(3) 0.71119(8) 0.5321(3) 0.0225(6) Uani 1 1 d . . .
N2 N 0.7394(3) 0.74267(8) 0.2971(3) 0.0219(6) Uani 1 1 d . . .
N3 N 0.6480(3) 0.68598(10) 0.1332(3) 0.0254(5) Uani 1 1 d . . .
N4 N 0.5123(3) 0.67790(8) 0.4328(3) 0.0269(6) Uani 1 1 d . . .
N5 N 0.7507(3) 0.63041(8) 0.4068(3) 0.0198(5) Uani 1 1 d . . .
N6 N 0.9609(3) 0.66443(8) 0.2628(3) 0.0254(6) Uani 1 1 d . . .
P1A P 1.18762(12) 0.79581(3) 0.13607(12) 0.0376(2) Uani 0.60 1 d PD A 1
F1A F 1.0368(6) 0.80841(15) 0.0464(5) 0.0610(4) Uiso 0.60 1 d PD A 1
F2A F 1.2865(6) 0.81989(14) 0.0314(5) 0.0610(4) Uiso 0.60 1 d PD A 1
F3A F 1.3433(5) 0.78441(15) 0.2249(5) 0.0610(4) Uiso 0.60 1 d PD A 1
F4A F 1.0918(6) 0.77245(15) 0.2424(5) 0.0610(4) Uiso 0.60 1 d PD A 1
F5A F 1.2041(6) 0.75785(17) 0.0366(6) 0.0610(4) Uiso 0.60 1 d PD A 1
F6A F 1.1734(6) 0.83435(16) 0.2263(6) 0.0610(4) Uiso 0.60 1 d PD A 1
P1B P 1.18762(12) 0.79581(3) 0.13607(12) 0.0376(2) Uani 0.40 1 d PD B 2
F1B F 1.0147(8) 0.7790(2) 0.1109(7) 0.0610(4) Uiso 0.40 1 d PD B 2
F2B F 1.1533(9) 0.8188(2) -0.0072(7) 0.0610(4) Uiso 0.40 1 d PD B 2
F3B F 1.3491(8) 0.8136(2) 0.1576(8) 0.0610(4) Uiso 0.40 1 d PD B 2
F4B F 1.1949(9) 0.7707(2) 0.2789(7) 0.0610(4) Uiso 0.40 1 d PD B 2
F5B F 1.2477(9) 0.7584(2) 0.0608(9) 0.0610(4) Uiso 0.40 1 d PD B 2
F6B F 1.1157(8) 0.8312(2) 0.2262(8) 0.0610(4) Uiso 0.40 1 d PD B 2
P2A P 0.57988(12) 0.53272(3) 0.12610(11) 0.0332(2) Uani 0.55 1 d PD C 1
F7A F 0.4525(7) 0.50101(17) 0.0808(6) 0.0635(5) Uiso 0.55 1 d PD C 1
F8A F 0.4569(7) 0.55881(17) 0.1989(6) 0.0635(5) Uiso 0.55 1 d PD C 1
F9A F 0.7080(7) 0.56441(17) 0.1668(6) 0.0635(5) Uiso 0.55 1 d PD C 1
F10A F 0.7058(7) 0.50548(17) 0.0559(6) 0.0635(5) Uiso 0.55 1 d PD C 1
F11A F 0.5730(7) 0.55526(19) -0.0207(6) 0.0635(5) Uiso 0.55 1 d PD C 1
F12A F 0.6002(10) 0.5097(3) 0.2694(8) 0.0635(5) Uiso 0.55 1 d PD C 1
P2B P 0.57988(12) 0.53272(3) 0.12610(11) 0.0332(2) Uani 0.45 1 d PD D 2
F7B F 0.4130(8) 0.5155(2) 0.1041(8) 0.0635(5) Uiso 0.45 1 d PD D 2
F8B F 0.5222(8) 0.5695(2) 0.2136(7) 0.0635(5) Uiso 0.45 1 d PD D 2
F9B F 0.7510(8) 0.5515(2) 0.1523(8) 0.0635(5) Uiso 0.45 1 d PD D 2
F10B F 0.6429(8) 0.4998(2) 0.0320(7) 0.0635(5) Uiso 0.45 1 d PD D 2
F11B F 0.5253(8) 0.5595(2) -0.0071(8) 0.0635(5) Uiso 0.45 1 d PD D 2
F12B F 0.6208(12) 0.5085(3) 0.2608(10) 0.0635(5) Uiso 0.45 1 d PD D 2
C1 C 0.8775(4) 0.69244(10) 0.6502(3) 0.0274(7) Uani 1 1 d . . .
H1 H 0.8681 0.6647 0.6534 0.033 Uiso 1 1 calc R . .
C2 C 0.9373(5) 0.71221(12) 0.7689(4) 0.0356(9) Uani 1 1 d . . .
H2 H 0.9694 0.6981 0.8508 0.043 Uiso 1 1 calc R . .
C3 C 0.9487(6) 0.75254(13) 0.7645(4) 0.0403(10) Uani 1 1 d . . .
H3 H 0.9880 0.7668 0.8438 0.048 Uiso 1 1 calc R . .
C4 C 0.9017(5) 0.77212(11) 0.6417(4) 0.0346(9) Uani 1 1 d . . .
H4 H 0.9086 0.7999 0.6361 0.042 Uiso 1 1 calc R . .
C5 C 0.8452(4) 0.75058(10) 0.5290(4) 0.0252(7) Uani 1 1 d . . .
C6 C 0.7884(4) 0.76854(10) 0.3946(4) 0.0230(7) Uani 1 1 d . . .
C7 C 0.7833(4) 0.80911(10) 0.3682(4) 0.0256(7) Uani 1 1 d . . .
H7 H 0.8183 0.8273 0.4381 0.031 Uiso 1 1 calc R . .
C8 C 0.7259(4) 0.82229(10) 0.2381(4) 0.0250(7) Uani 1 1 d . . .
C9 C 0.6785(4) 0.79460(11) 0.1368(4) 0.0259(7) Uani 1 1 d . . .
H9 H 0.6416 0.8027 0.0463 0.031 Uiso 1 1 calc R . .
C10 C 0.6865(4) 0.75494(9) 0.1711(4) 0.0233(7) Uani 1 1 d . . .
C11 C 0.6353(4) 0.72250(10) 0.0741(4) 0.0234(7) Uani 1 1 d . . .
C12 C 0.5832(5) 0.72778(11) -0.0620(4) 0.0330(9) Uani 1 1 d . . .
H12 H 0.5761 0.7534 -0.1009 0.040 Uiso 1 1 calc R . .
C13 C 0.5410(5) 0.69513(11) -0.1422(4) 0.0397(10) Uani 1 1 d . . .
H13 H 0.5028 0.6982 -0.2362 0.048 Uiso 1 1 calc R . .
C14 C 0.5553(5) 0.65810(12) -0.0832(5) 0.0369(9) Uani 1 1 d . . .
H14 H 0.5286 0.6353 -0.1364 0.044 Uiso 1 1 calc R . .
C15 C 0.6092(5) 0.65491(11) 0.0546(4) 0.0322(9) Uani 1 1 d . . .
H15 H 0.6190 0.6295 0.0948 0.039 Uiso 1 1 calc R . .
C16 C 0.7106(4) 0.86503(10) 0.2085(4) 0.0267(7) Uani 1 1 d . . .
C17 C 0.7998(4) 0.89269(11) 0.2861(4) 0.0334(8) Uani 1 1 d . . .
H17 H 0.8727 0.8841 0.3571 0.040 Uiso 1 1 calc R . .
C18 C 0.7813(5) 0.93270(11) 0.2591(5) 0.0386(9) Uani 1 1 d . . .
H18 H 0.8415 0.9512 0.3125 0.046 Uiso 1 1 calc R . .
C19 C 0.6772(5) 0.94565(11) 0.1560(5) 0.0388(9) Uani 1 1 d . . .
H19 H 0.6654 0.9730 0.1385 0.047 Uiso 1 1 calc R . .
C20 C 0.5894(5) 0.91874(12) 0.0776(5) 0.0421(10) Uani 1 1 d . . .
H20 H 0.5180 0.9276 0.0056 0.050 Uiso 1 1 calc R . .
C21 C 0.6057(5) 0.87897(10) 0.1041(4) 0.0352(9) Uani 1 1 d . . .
H21 H 0.5444 0.8608 0.0503 0.042 Uiso 1 1 calc R . .
C22 C 0.3939(4) 0.70281(11) 0.4400(4) 0.0320(8) Uani 1 1 d . . .
H22 H 0.4011 0.7279 0.3977 0.038 Uiso 1 1 calc R . .
C23 C 0.2619(4) 0.69380(11) 0.5059(4) 0.0346(9) Uani 1 1 d . . .
H23 H 0.1810 0.7125 0.5095 0.041 Uiso 1 1 calc R . .
C24 C 0.2492(4) 0.65727(12) 0.5665(4) 0.0354(9) Uani 1 1 d . . .
H24 H 0.1597 0.6503 0.6127 0.043 Uiso 1 1 calc R . .
C25 C 0.3705(4) 0.63069(11) 0.5583(4) 0.0304(8) Uani 1 1 d . . .
H25 H 0.3640 0.6052 0.5974 0.036 Uiso 1 1 calc R . .
C26 C 0.5007(4) 0.64203(9) 0.4924(3) 0.0225(7) Uani 1 1 d . . .
C27 C 0.6359(4) 0.61608(9) 0.4808(3) 0.0215(6) Uani 1 1 d . . .
C28 C 0.6480(4) 0.57883(10) 0.5404(4) 0.0252(7) Uani 1 1 d . . .
H28 H 0.5666 0.5690 0.5920 0.030 Uiso 1 1 calc R . .
C29 C 0.7773(4) 0.55596(10) 0.5253(4) 0.0243(7) Uani 1 1 d . . .
C30 C 0.8949(4) 0.57166(10) 0.4506(4) 0.0243(7) Uani 1 1 d . . .
H30 H 0.9865 0.5570 0.4402 0.029 Uiso 1 1 calc R . .
C31 C 0.8779(4) 0.60886(10) 0.3910(3) 0.0221(7) Uani 1 1 d . . .
C32 C 0.9940(4) 0.62700(9) 0.3048(3) 0.0226(7) Uani 1 1 d . . .
C33 C 1.1260(4) 0.60781(11) 0.2664(4) 0.0283(8) Uani 1 1 d . . .
H33 H 1.1504 0.5822 0.3002 0.034 Uiso 1 1 calc R . .
C34 C 1.2214(5) 0.62692(11) 0.1775(4) 0.0373(9) Uani 1 1 d . . .
H34 H 1.3093 0.6139 0.1461 0.045 Uiso 1 1 calc R . .
C35 C 1.1880(5) 0.66505(12) 0.1346(4) 0.0368(9) Uani 1 1 d . . .
H35 H 1.2538 0.6789 0.0765 0.044 Uiso 1 1 calc R . .
C36 C 1.0552(4) 0.68220(11) 0.1797(4) 0.0311(8) Uani 1 1 d . . .
H36 H 1.0305 0.7081 0.1494 0.037 Uiso 1 1 calc R . .
C37 C 0.7883(4) 0.51513(10) 0.5806(4) 0.0268(7) Uani 1 1 d . . .
C38 C 0.7283(4) 0.50557(11) 0.7070(4) 0.0318(8) Uani 1 1 d . . .
H38 H 0.6833 0.5255 0.7605 0.038 Uiso 1 1 calc R . .
C39 C 0.7340(5) 0.46688(11) 0.7555(4) 0.0366(9) Uani 1 1 d . . .
H39 H 0.6934 0.4605 0.8421 0.044 Uiso 1 1 calc R . .
C40 C 0.7994(5) 0.43790(11) 0.6767(4) 0.0373(9) Uani 1 1 d . . .
H40 H 0.8026 0.4115 0.7092 0.045 Uiso 1 1 calc R . .
C41 C 0.8590(5) 0.44690(11) 0.5533(4) 0.0382(9) Uani 1 1 d . . .
H41 H 0.9037 0.4269 0.5000 0.046 Uiso 1 1 calc R . .
C42 C 0.8543(5) 0.48585(11) 0.5048(4) 0.0318(8) Uani 1 1 d . . .
H42 H 0.8970 0.4921 0.4190 0.038 Uiso 1 1 calc R . .
C43 C 0.9523(5) 0.87632(12) -0.2397(5) 0.0424(10) Uani 1 1 d . . .
H43 H 0.8582 0.8690 -0.2018 0.051 Uiso 1 1 calc R . .
C44 C 1.0256(7) 0.90408(15) -0.0132(5) 0.0560(13) Uani 1 1 d . . .
H44A H 0.9231 0.8945 0.0069 0.084 Uiso 1 1 calc R . .
H44B H 1.0298 0.9326 -0.0002 0.084 Uiso 1 1 calc R . .
H44C H 1.1033 0.8915 0.0502 0.084 Uiso 1 1 calc R . .
C45 C 1.2081(6) 0.90360(16) -0.1990(6) 0.0564(13) Uani 1 1 d . . .
H45A H 1.2154 0.8958 -0.2964 0.085 Uiso 1 1 calc R . .
H45B H 1.2850 0.8892 -0.1404 0.085 Uiso 1 1 calc R . .
H45C H 1.2271 0.9319 -0.1895 0.085 Uiso 1 1 calc R . .
N7 N 1.0558(4) 0.89460(10) -0.1557(3) 0.0361(7) Uani 1 1 d . . .
O1 O 0.9681(4) 0.86809(9) -0.3626(3) 0.0547(9) Uani 1 1 d . . .
C46 C 1.5681(6) 0.83213(13) -0.3051(5) 0.0475(11) Uani 1 1 d . . .
H46 H 1.6370 0.8481 -0.3529 0.057 Uiso 1 1 calc R . .
C47 C 1.3216(8) 0.8010(2) -0.3078(9) 0.098(2) Uani 1 1 d . . .
H47A H 1.3364 0.8031 -0.2063 0.147 Uiso 1 1 calc R . .
H47B H 1.3368 0.7737 -0.3358 0.147 Uiso 1 1 calc R . .
H47C H 1.2169 0.8093 -0.3376 0.147 Uiso 1 1 calc R . .
C48 C 1.3946(9) 0.8411(2) -0.5061(6) 0.098(3) Uani 1 1 d . . .
H48A H 1.4847 0.8556 -0.5351 0.147 Uiso 1 1 calc R . .
H48B H 1.3066 0.8591 -0.5040 0.147 Uiso 1 1 calc R . .
H48C H 1.3699 0.8198 -0.5722 0.147 Uiso 1 1 calc R . .
N8 N 1.4277(5) 0.82499(12) -0.3699(4) 0.0507(10) Uani 1 1 d . . .
O2 O 1.6118(4) 0.82011(10) -0.1942(3) 0.0554(9) Uani 1 1 d . . .
C49 C 0.9538(6) 0.59108(13) -0.1095(5) 0.0535(12) Uani 1 1 d . . .
H49 H 0.8767 0.5897 -0.0438 0.064 Uiso 1 1 calc R . .
C50 C 1.0497(7) 0.52957(17) -0.0162(7) 0.0760(19) Uani 1 1 d . . .
H50A H 0.9716 0.5341 0.0512 0.114 Uiso 1 1 calc R . .
H50B H 1.1509 0.5267 0.0333 0.114 Uiso 1 1 calc R . .
H50C H 1.0247 0.5056 -0.0691 0.114 Uiso 1 1 calc R . .
C51 C 1.1680(10) 0.5601(3) -0.2083(9) 0.136(4) Uani 1 1 d . . .
H51A H 1.2416 0.5817 -0.1915 0.204 Uiso 1 1 calc R . .
H51B H 1.1196 0.5624 -0.3026 0.204 Uiso 1 1 calc R . .
H51C H 1.2221 0.5349 -0.1986 0.204 Uiso 1 1 calc R . .
N9 N 1.0526(4) 0.56217(10) -0.1095(4) 0.0410(8) Uani 1 1 d . . .
O3 O 0.9511(6) 0.61950(11) -0.1852(5) 0.0860(15) Uani 1 1 d . . .
C52 C 0.3383(5) 0.50626(12) 0.4849(5) 0.0404(10) Uani 1 1 d . . .
H52 H 0.4246 0.5057 0.5503 0.048 Uiso 1 1 calc R . .
C53 C 0.1938(6) 0.47383(15) 0.2969(5) 0.0534(12) Uani 1 1 d . . .
H53A H 0.1463 0.4999 0.2877 0.080 Uiso 1 1 calc R . .
H53B H 0.1161 0.4546 0.3212 0.080 Uiso 1 1 calc R . .
H53C H 0.2357 0.4664 0.2084 0.080 Uiso 1 1 calc R . .
C54 C 0.4206(7) 0.44127(14) 0.4159(7) 0.0654(16) Uani 1 1 d . . .
H54A H 0.4999 0.4460 0.4907 0.098 Uiso 1 1 calc R . .
H54B H 0.4695 0.4377 0.3276 0.098 Uiso 1 1 calc R . .
H54C H 0.3627 0.4175 0.4369 0.098 Uiso 1 1 calc R . .
N10 N 0.3159(4) 0.47478(10) 0.4045(4) 0.0398(8) Uani 1 1 d . . .
O4 O 0.2588(4) 0.53576(8) 0.4828(4) 0.0470(7) Uani 1 1 d . . .

loop_
_atom_site_aniso_label
_atom_site_aniso_U_11
_atom_site_aniso_U_22
_atom_site_aniso_U_33
_atom_site_aniso_U_23
_atom_site_aniso_U_13
_atom_site_aniso_U_12
Cu1 0.02416(18) 0.01931(17) 0.02393(18) 0.00020(18) -0.00175(14) 0.00079(17)
N1 0.0198(13) 0.0202(13) 0.0272(15) -0.0021(11) -0.0011(11) 0.0011(11)
N2 0.0212(14) 0.0194(13) 0.0250(14) -0.0004(11) 0.0012(11) -0.0003(11)
N3 0.0248(12) 0.0209(12) 0.0304(14) 0.0039(14) 0.0005(10) 0.0010(14)
N4 0.0277(15) 0.0229(16) 0.0296(15) 0.0024(11) -0.0026(11) 0.0002(11)
N5 0.0210(14) 0.0159(13) 0.0224(14) -0.0017(10) -0.0009(10) 0.0014(10)
N6 0.0264(15) 0.0207(14) 0.0288(15) 0.0000(12) -0.0014(12) -0.0013(11)
P1A 0.0334(5) 0.0297(5) 0.0496(6) -0.0001(5) 0.0015(4) -0.0017(4)
P1B 0.0334(5) 0.0297(5) 0.0496(6) -0.0001(5) 0.0015(4) -0.0017(4)
P2A 0.0403(6) 0.0267(5) 0.0323(5) -0.0049(4) 0.0004(4) -0.0024(4)
P2B 0.0403(6) 0.0267(5) 0.0323(5) -0.0049(4) 0.0004(4) -0.0024(4)
C1 0.0282(16) 0.0217(18) 0.0320(17) 0.0017(14) -0.0004(13) 0.0026(14)
C2 0.044(2) 0.033(2) 0.029(2) 0.0029(16) -0.0059(17) 0.0025(18)
C3 0.056(3) 0.037(2) 0.026(2) -0.0087(17) -0.0114(18) -0.0015(19)
C4 0.046(2) 0.0229(18) 0.034(2) -0.0021(15) -0.0075(17) -0.0054(16)
C5 0.0262(17) 0.0214(16) 0.0278(18) -0.0021(14) 0.0007(14) -0.0004(13)
C6 0.0228(16) 0.0209(16) 0.0248(17) -0.0013(13) -0.0021(13) -0.0011(13)
C7 0.0287(18) 0.0189(16) 0.0291(18) -0.0016(13) 0.0000(14) -0.0029(13)
C8 0.0219(16) 0.0206(16) 0.0324(19) 0.0032(14) 0.0015(13) 0.0009(13)
C9 0.0264(17) 0.0251(17) 0.0256(17) 0.0026(14) -0.0032(13) 0.0014(14)
C10 0.0223(16) 0.0201(16) 0.0275(17) 0.0008(13) 0.0027(13) -0.0019(12)
C11 0.0272(17) 0.0189(16) 0.0239(18) 0.0003(13) -0.0009(14) 0.0007(13)
C12 0.047(2) 0.0210(17) 0.030(2) 0.0028(15) -0.0077(16) -0.0032(16)
C13 0.055(3) 0.032(2) 0.0304(19) -0.0058(16) -0.0104(17) -0.0049(18)
C14 0.043(2) 0.0285(19) 0.039(2) -0.0091(17) -0.0017(19) -0.0052(18)
C15 0.035(2) 0.0193(17) 0.043(2) -0.0010(16) 0.0048(17) 0.0013(15)
C16 0.0291(18) 0.0164(15) 0.0347(19) -0.0008(14) 0.0016(14) -0.0019(13)
C17 0.033(2) 0.0248(18) 0.042(2) -0.0016(16) -0.0026(16) -0.0022(15)
C18 0.044(2) 0.0196(17) 0.051(3) -0.0033(17) -0.0004(19) -0.0040(16)
C19 0.042(2) 0.0182(17) 0.056(3) 0.0036(17) 0.0000(19) 0.0008(16)
C20 0.041(2) 0.0260(19) 0.058(3) 0.0094(18) -0.010(2) 0.0029(17)
C21 0.045(2) 0.0153(16) 0.045(2) -0.0007(15) -0.0041(18) -0.0018(15)
C22 0.032(2) 0.0232(16) 0.040(2) 0.0028(15) -0.0058(16) 0.0035(14)
C23 0.0283(18) 0.028(2) 0.047(2) -0.0092(16) -0.0015(15) 0.0102(15)
C24 0.0231(18) 0.037(2) 0.047(2) -0.0077(18) 0.0038(16) 0.0018(16)
C25 0.0260(18) 0.0249(17) 0.041(2) 0.0017(15) 0.0049(15) 0.0010(14)
C26 0.0244(16) 0.0187(15) 0.0238(16) -0.0038(13) -0.0019(12) -0.0007(13)
C27 0.0198(15) 0.0198(15) 0.0246(16) -0.0037(13) -0.0010(12) -0.0001(12)
C28 0.0277(17) 0.0202(15) 0.0279(17) 0.0007(13) 0.0026(14) -0.0013(13)
C29 0.0285(18) 0.0184(16) 0.0254(17) -0.0015(13) -0.0027(14) 0.0000(13)
C30 0.0239(17) 0.0212(16) 0.0276(17) -0.0012(13) -0.0013(13) 0.0041(13)
C31 0.0236(16) 0.0201(15) 0.0222(16) -0.0048(13) -0.0026(13) 0.0009(13)
C32 0.0266(17) 0.0192(15) 0.0216(16) -0.0008(12) -0.0006(13) 0.0011(13)
C33 0.0251(18) 0.0243(17) 0.036(2) 0.0003(15) 0.0064(15) 0.0041(14)
C34 0.034(2) 0.031(2) 0.049(2) 0.0024(18) 0.0148(18) 0.0054(16)
C35 0.035(2) 0.036(2) 0.041(2) 0.0050(18) 0.0089(17) -0.0028(16)
C36 0.0341(18) 0.0223(18) 0.0371(18) 0.0060(16) 0.0026(14) 0.0009(15)
C37 0.0324(19) 0.0183(16) 0.0291(18) 0.0019(13) -0.0017(14) 0.0015(13)
C38 0.038(2) 0.0266(18) 0.031(2) 0.0001(15) 0.0014(16) 0.0047(15)
C39 0.046(2) 0.031(2) 0.033(2) 0.0090(16) 0.0026(17) 0.0042(17)
C40 0.045(2) 0.0256(18) 0.040(2) 0.0060(16) -0.0067(18) 0.0043(16)
C41 0.050(2) 0.0243(18) 0.040(2) -0.0009(16) -0.0041(18) 0.0107(17)
C42 0.040(2) 0.0254(18) 0.031(2) 0.0034(15) 0.0068(16) 0.0061(15)
C43 0.051(3) 0.027(2) 0.048(3) 0.0057(18) -0.004(2) -0.0077(18)
C44 0.085(4) 0.047(3) 0.036(2) -0.009(2) 0.003(2) 0.000(3)
C45 0.055(3) 0.053(3) 0.061(3) 0.002(2) 0.000(2) -0.014(2)
N7 0.048(2) 0.0283(16) 0.0315(17) -0.0012(14) -0.0028(14) -0.0018(15)
O1 0.091(3) 0.0360(16) 0.0353(17) -0.0028(13) -0.0097(16) -0.0200(17)
C46 0.053(3) 0.037(2) 0.052(3) 0.003(2) -0.001(2) 0.000(2)
C47 0.069(4) 0.064(4) 0.160(8) -0.004(5) 0.006(4) -0.019(3)
C48 0.129(6) 0.110(6) 0.051(4) -0.012(4) -0.027(4) 0.049(5)
N8 0.059(3) 0.043(2) 0.049(2) -0.0032(18) -0.0063(19) 0.0098(19)
O2 0.065(2) 0.057(2) 0.0428(18) 0.0124(16) -0.0079(16) -0.0015(17)
C49 0.070(3) 0.036(2) 0.054(3) 0.008(2) -0.005(2) 0.008(2)
C50 0.064(4) 0.057(3) 0.109(5) 0.050(4) 0.018(3) 0.012(3)
C51 0.122(7) 0.184(9) 0.111(6) 0.097(7) 0.072(5) 0.082(7)
N9 0.045(2) 0.0352(19) 0.042(2) 0.0139(15) 0.0013(16) 0.0032(15)
O3 0.123(4) 0.042(2) 0.091(3) 0.029(2) -0.015(3) 0.016(2)
C52 0.038(2) 0.029(2) 0.053(3) 0.0037(18) -0.0035(19) -0.0011(17)
C53 0.054(3) 0.055(3) 0.050(3) -0.014(2) -0.001(2) -0.008(2)
C54 0.080(4) 0.029(2) 0.087(4) 0.001(2) -0.002(3) 0.023(2)
N10 0.042(2) 0.0274(17) 0.049(2) -0.0009(15) 0.0012(16) -0.0003(15)
O4 0.0509(18) 0.0289(15) 0.062(2) -0.0030(14) 0.0090(15) 0.0036(13)

loop_
_atom_type_symbol
_atom_type_description
_atom_type_scat_dispersion_real
_atom_type_scat_dispersion_imag
_atom_type_scat_source
C C 0.0033 0.0016 'International Tables Vol C Tables 4.2.6.8 and 6.1.1.4'
H H 0.0000 0.0000 'International Tables Vol C Tables 4.2.6.8 and 6.1.1.4'
N N 0.0061 0.0033 'International Tables Vol C Tables 4.2.6.8 and 6.1.1.4'
F F 0.0171 0.0103 'International Tables Vol C Tables 4.2.6.8 and 6.1.1.4'
P P 0.1023 0.0942 'International Tables Vol C Tables 4.2.6.8 and 6.1.1.4'
Cu Cu 0.3201 1.2651 'International Tables Vol C Tables 4.2.6.8 and 6.1.1.4'
O O 0.0106 0.0060 'International Tables Vol C Tables 4.2.6.8 and 6.1.1.4'

loop_
_geom_angle_atom_site_label_1
_geom_angle_atom_site_label_2
_geom_angle_atom_site_label_3
_geom_angle
_geom_angle_site_symmetry_1
_geom_angle_site_symmetry_3
_geom_angle_publ_flag
N2 Cu1 N5 175.08(12) . . ?
N2 Cu1 N1 78.90(11) . . ?
N5 Cu1 N1 96.23(11) . . ?
N2 Cu1 N3 78.37(12) . . ?
N5 Cu1 N3 106.50(12) . . ?
N1 Cu1 N3 157.26(12) . . ?
N2 Cu1 N6 104.69(11) . . ?
N5 Cu1 N6 76.58(11) . . ?
N1 Cu1 N6 98.78(11) . . ?
N3 Cu1 N6 87.55(11) . . ?
N2 Cu1 N4 102.41(11) . . ?
N5 Cu1 N4 76.80(11) . . ?
N1 Cu1 N4 90.74(11) . . ?
N3 Cu1 N4 93.54(10) . . ?
N6 Cu1 N4 152.52(10) . . ?
C1 N1 C5 118.3(3) . . ?
C1 N1 Cu1 128.0(2) . . ?
C5 N1 Cu1 113.7(2) . . ?
C10 N2 C6 120.5(3) . . ?
C10 N2 Cu1 120.5(2) . . ?
C6 N2 Cu1 119.0(2) . . ?
C15 N3 C11 118.3(3) . . ?
C15 N3 Cu1 128.0(3) . . ?
C11 N3 Cu1 113.6(2) . . ?
C22 N4 C26 118.1(3) . . ?
C22 N4 Cu1 129.9(2) . . ?
C26 N4 Cu1 111.9(2) . . ?
C31 N5 C27 120.2(3) . . ?
C31 N5 Cu1 119.9(2) . . ?
C27 N5 Cu1 119.4(2) . . ?
C36 N6 C32 118.6(3) . . ?
C36 N6 Cu1 128.8(2) . . ?
C32 N6 Cu1 112.6(2) . . ?
F4A P1A F6A 90.0(3) . . ?
F4A P1A F1A 92.1(3) . . ?
F6A P1A F1A 89.1(3) . . ?
F4A P1A F2A 178.7(3) . . ?
F6A P1A F2A 89.1(3) . . ?
F1A P1A F2A 88.8(3) . . ?
F4A P1A F3A 89.7(3) . . ?
F6A P1A F3A 90.0(3) . . ?
F1A P1A F3A 178.0(3) . . ?
F2A P1A F3A 89.4(3) . . ?
F4A P1A F5A 92.9(3) . . ?
F6A P1A F5A 176.9(3) . . ?
F1A P1A F5A 89.7(3) . . ?
F2A P1A F5A 88.0(3) . . ?
F3A P1A F5A 91.1(3) . . ?
F9A P2A F8A 89.6(3) . . ?
F9A P2A F12A 94.8(4) . . ?
F8A P2A F12A 86.3(4) . . ?
F9A P2A F7A 178.4(3) . . ?
F8A P2A F7A 91.3(3) . . ?
F12A P2A F7A 86.6(4) . . ?
F9A P2A F11A 83.1(3) . . ?
F8A P2A F11A 97.5(3) . . ?
F12A P2A F11A 175.6(4) . . ?
F7A P2A F11A 95.5(3) . . ?
F9A P2A F10A 90.5(3) . . ?
F8A P2A F10A 178.4(3) . . ?
F12A P2A F10A 92.2(4) . . ?
F7A P2A F10A 88.6(3) . . ?
F11A P2A F10A 84.0(3) . . ?
N1 C1 C2 122.5(3) . . ?
N1 C1 H1 118.7 . . ?
C2 C1 H1 118.7 . . ?
C3 C2 C1 118.6(4) . . ?
C3 C2 H2 120.7 . . ?
C1 C2 H2 120.7 . . ?
C2 C3 C4 118.9(4) . . ?
C2 C3 H3 120.5 . . ?
C4 C3 H3 120.5 . . ?
C5 C4 C3 119.0(3) . . ?
C5 C4 H4 120.5 . . ?
C3 C4 H4 120.5 . . ?
N1 C5 C4 122.6(3) . . ?
N1 C5 C6 114.0(3) . . ?
C4 C5 C6 123.4(3) . . ?
N2 C6 C7 121.1(3) . . ?
N2 C6 C5 114.5(3) . . ?
C7 C6 C5 124.5(3) . . ?
C8 C7 C6 119.0(3) . . ?
C8 C7 H7 120.5 . . ?
C6 C7 H7 120.5 . . ?
C7 C8 C9 118.9(3) . . ?
C7 C8 C16 120.7(3) . . ?
C9 C8 C16 120.4(3) . . ?
C10 C9 C8 118.7(3) . . ?
C10 C9 H9 120.7 . . ?
C8 C9 H9 120.7 . . ?
N2 C10 C9 121.9(3) . . ?
N2 C10 C11 114.1(3) . . ?
C9 C10 C11 124.0(3) . . ?
N3 C11 C12 122.0(3) . . ?
N3 C11 C10 113.4(3) . . ?
C12 C11 C10 124.6(3) . . ?
C11 C12 C13 119.1(3) . . ?
C11 C12 H12 120.5 . . ?
C13 C12 H12 120.5 . . ?
C14 C13 C12 119.1(3) . . ?
C14 C13 H13 120.4 . . ?
C12 C13 H13 120.4 . . ?
C15 C14 C13 118.7(4) . . ?
C15 C14 H14 120.6 . . ?
C13 C14 H14 120.6 . . ?
N3 C15 C14 122.8(4) . . ?
N3 C15 H15 118.6 . . ?
C14 C15 H15 118.6 . . ?
C21 C16 C17 118.0(3) . . ?
C21 C16 C8 121.1(3) . . ?
C17 C16 C8 120.9(3) . . ?
C18 C17 C16 120.1(4) . . ?
C18 C17 H17 119.9 . . ?
C16 C17 H17 119.9 . . ?
C19 C18 C17 120.7(4) . . ?
C19 C18 H18 119.6 . . ?
C17 C18 H18 119.6 . . ?
C18 C19 C20 119.9(4) . . ?
C18 C19 H19 120.1 . . ?
C20 C19 H19 120.1 . . ?
C21 C20 C19 119.9(4) . . ?
C21 C20 H20 120.0 . . ?
C19 C20 H20 120.0 . . ?
C20 C21 C16 121.3(4) . . ?
C20 C21 H21 119.3 . . ?
C16 C21 H21 119.3 . . ?
N4 C22 C23 123.2(3) . . ?
N4 C22 H22 118.4 . . ?
C23 C22 H22 118.4 . . ?
C22 C23 C24 119.0(3) . . ?
C22 C23 H23 120.5 . . ?
C24 C23 H23 120.5 . . ?
C23 C24 C25 118.6(4) . . ?
C23 C24 H24 120.7 . . ?
C25 C24 H24 120.7 . . ?
C26 C25 C24 119.2(3) . . ?
C26 C25 H25 120.4 . . ?
C24 C25 H25 120.4 . . ?
N4 C26 C25 121.9(3) . . ?
N4 C26 C27 115.1(3) . . ?
C25 C26 C27 122.9(3) . . ?
N5 C27 C28 120.4(3) . . ?
N5 C27 C26 116.1(3) . . ?
C28 C27 C26 123.5(3) . . ?
C29 C28 C27 120.7(3) . . ?
C29 C28 H28 119.7 . . ?
C27 C28 H28 119.7 . . ?
C28 C29 C30 117.8(3) . . ?
C28 C29 C37 121.5(3) . . ?
C30 C29 C37 120.6(3) . . ?
C29 C30 C31 119.9(3) . . ?
C29 C30 H30 120.1 . . ?
C31 C30 H30 120.1 . . ?
N5 C31 C30 121.1(3) . . ?
N5 C31 C32 115.5(3) . . ?
C30 C31 C32 123.4(3) . . ?
N6 C32 C33 121.6(3) . . ?
N6 C32 C31 114.7(3) . . ?
C33 C32 C31 123.8(3) . . ?
C34 C33 C32 118.6(3) . . ?
C34 C33 H33 120.7 . . ?
C32 C33 H33 120.7 . . ?
C35 C34 C33 119.9(4) . . ?
C35 C34 H34 120.0 . . ?
C33 C34 H34 120.0 . . ?
C34 C35 C36 117.6(4) . . ?
C34 C35 H35 121.2 . . ?
C36 C35 H35 121.2 . . ?
N6 C36 C35 123.7(4) . . ?
N6 C36 H36 118.1 . . ?
C35 C36 H36 118.1 . . ?
C42 C37 C38 118.9(3) . . ?
C42 C37 C29 120.3(3) . . ?
C38 C37 C29 120.7(3) . . ?
C37 C38 C39 120.3(4) . . ?
C37 C38 H38 119.8 . . ?
C39 C38 H38 119.8 . . ?
C40 C39 C38 119.6(4) . . ?
C40 C39 H39 120.2 . . ?
C38 C39 H39 120.2 . . ?
C41 C40 C39 120.6(4) . . ?
C41 C40 H40 119.7 . . ?
C39 C40 H40 119.7 . . ?
C40 C41 C42 119.9(4) . . ?
C40 C41 H41 120.1 . . ?
C42 C41 H41 120.1 . . ?
C37 C42 C41 120.7(4) . . ?
C37 C42 H42 119.7 . . ?
C41 C42 H42 119.7 . . ?
O1 C43 N7 125.4(4) . . ?
O1 C43 H43 117.3 . . ?
N7 C43 H43 117.3 . . ?
N7 C44 H44A 109.5 . . ?
N7 C44 H44B 109.5 . . ?
H44A C44 H44B 109.5 . . ?
N7 C44 H44C 109.5 . . ?
H44A C44 H44C 109.5 . . ?
H44B C44 H44C 109.5 . . ?
N7 C45 H45A 109.5 . . ?
N7 C45 H45B 109.5 . . ?
H45A C45 H45B 109.5 . . ?
N7 C45 H45C 109.5 . . ?
H45A C45 H45C 109.5 . . ?
H45B C45 H45C 109.5 . . ?
C43 N7 C45 121.6(4) . . ?
C43 N7 C44 121.6(4) . . ?
C45 N7 C44 116.7(4) . . ?
O2 C46 N8 125.6(5) . . ?
O2 C46 H46 117.2 . . ?
N8 C46 H46 117.2 . . ?
N8 C47 H47A 109.5 . . ?
N8 C47 H47B 109.5 . . ?
H47A C47 H47B 109.5 . . ?
N8 C47 H47C 109.5 . . ?
H47A C47 H47C 109.5 . . ?
H47B C47 H47C 109.5 . . ?
N8 C48 H48A 109.5 . . ?
N8 C48 H48B 109.5 . . ?
H48A C48 H48B 109.5 . . ?
N8 C48 H48C 109.5 . . ?
H48A C48 H48C 109.5 . . ?
H48B C48 H48C 109.5 . . ?
C46 N8 C47 120.6(5) . . ?
C46 N8 C48 118.4(5) . . ?
C47 N8 C48 121.0(6) . . ?
O3 C49 N9 126.1(6) . . ?
O3 C49 H49 116.9 . . ?
N9 C49 H49 116.9 . . ?
N9 C50 H50A 109.5 . . ?
N9 C50 H50B 109.5 . . ?
H50A C50 H50B 109.5 . . ?
N9 C50 H50C 109.5 . . ?
H50A C50 H50C 109.5 . . ?
H50B C50 H50C 109.5 . . ?
N9 C51 H51A 109.5 . . ?
N9 C51 H51B 109.5 . . ?
H51A C51 H51B 109.5 . . ?
N9 C51 H51C 109.5 . . ?
H51A C51 H51C 109.5 . . ?
H51B C51 H51C 109.5 . . ?
C49 N9 C51 121.8(5) . . ?
C49 N9 C50 123.2(5) . . ?
C51 N9 C50 114.9(5) . . ?
O4 C52 N10 126.3(4) . . ?
O4 C52 H52 116.8 . . ?
N10 C52 H52 116.8 . . ?
N10 C53 H53A 109.5 . . ?
N10 C53 H53B 109.5 . . ?
H53A C53 H53B 109.5 . . ?
N10 C53 H53C 109.5 . . ?
H53A C53 H53C 109.5 . . ?
H53B C53 H53C 109.5 . . ?
N10 C54 H54A 109.5 . . ?
N10 C54 H54B 109.5 . . ?
H54A C54 H54B 109.5 . . ?
N10 C54 H54C 109.5 . . ?
H54A C54 H54C 109.5 . . ?
H54B C54 H54C 109.5 . . ?
C52 N10 C53 120.8(4) . . ?
C52 N10 C54 121.2(4) . . ?
C53 N10 C54 117.8(4) . . ?

loop_
_geom_bond_atom_site_label_1
_geom_bond_atom_site_label_2
_geom_bond_distance
_geom_bond_site_symmetry_2
_geom_bond_publ_flag
Cu1 N2 1.957(3) . ?
Cu1 N5 2.010(3) . ?
Cu1 N1 2.111(3) . ?
Cu1 N3 2.131(3) . ?
Cu1 N6 2.226(3) . ?
Cu1 N4 2.252(3) . ?
N1 C1 1.340(4) . ?
N1 C5 1.345(4) . ?
N2 C10 1.336(4) . ?
N2 C6 1.337(4) . ?
N3 C15 1.331(5) . ?
N3 C11 1.369(5) . ?
N4 C22 1.340(5) . ?
N4 C26 1.355(4) . ?
N5 C31 1.344(4) . ?
N5 C27 1.353(4) . ?
N6 C36 1.326(4) . ?
N6 C32 1.362(4) . ?
P1A F4A 1.575(5) . ?
P1A F6A 1.582(5) . ?
P1A F1A 1.585(5) . ?
P1A F2A 1.592(5) . ?
P1A F3A 1.604(5) . ?
P1A F5A 1.619(6) . ?
P2A F9A 1.583(6) . ?
P2A F8A 1.587(6) . ?
P2A F12A 1.587(8) . ?
P2A F7A 1.589(6) . ?
P2A F11A 1.605(6) . ?
P2A F10A 1.615(6) . ?
C1 C2 1.399(5) . ?
C1 H1 0.9500 . ?
C2 C3 1.377(6) . ?
C2 H2 0.9500 . ?
C3 C4 1.396(6) . ?
C3 H3 0.9500 . ?
C4 C5 1.374(5) . ?
C4 H4 0.9500 . ?
C5 C6 1.487(5) . ?
C6 C7 1.404(5) . ?
C7 C8 1.393(5) . ?
C7 H7 0.9500 . ?
C8 C9 1.400(5) . ?
C8 C16 1.487(5) . ?
C9 C10 1.390(5) . ?
C9 H9 0.9500 . ?
C10 C11 1.496(5) . ?
C11 C12 1.370(5) . ?
C12 C13 1.389(5) . ?
C12 H12 0.9500 . ?
C13 C14 1.385(6) . ?
C13 H13 0.9500 . ?
C14 C15 1.383(6) . ?
C14 H14 0.9500 . ?
C15 H15 0.9500 . ?
C16 C21 1.397(5) . ?
C16 C17 1.405(5) . ?
C17 C18 1.394(5) . ?
C17 H17 0.9500 . ?
C18 C19 1.374(6) . ?
C18 H18 0.9500 . ?
C19 C20 1.386(6) . ?
C19 H19 0.9500 . ?
C20 C21 1.384(5) . ?
C20 H20 0.9500 . ?
C21 H21 0.9500 . ?
C22 C23 1.380(5) . ?
C22 H22 0.9500 . ?
C23 C24 1.381(6) . ?
C23 H23 0.9500 . ?
C24 C25 1.396(5) . ?
C24 H24 0.9500 . ?
C25 C26 1.386(5) . ?
C25 H25 0.9500 . ?
C26 C27 1.481(4) . ?
C27 C28 1.393(5) . ?
C28 C29 1.383(5) . ?
C28 H28 0.9500 . ?
C29 C30 1.394(5) . ?
C29 C37 1.489(5) . ?
C30 C31 1.394(5) . ?
C30 H30 0.9500 . ?
C31 C32 1.481(5) . ?
C32 C33 1.391(5) . ?
C33 C34 1.390(5) . ?
C33 H33 0.9500 . ?
C34 C35 1.387(6) . ?
C34 H34 0.9500 . ?
C35 C36 1.388(5) . ?
C35 H35 0.9500 . ?
C36 H36 0.9500 . ?
C37 C42 1.381(5) . ?
C37 C38 1.391(5) . ?
C38 C39 1.397(5) . ?
C38 H38 0.9500 . ?
C39 C40 1.388(6) . ?
C39 H39 0.9500 . ?
C40 C41 1.359(6) . ?
C40 H40 0.9500 . ?
C41 C42 1.405(5) . ?
C41 H41 0.9500 . ?
C42 H42 0.9500 . ?
C43 O1 1.232(5) . ?
C43 N7 1.327(5) . ?
C43 H43 0.9500 . ?
C44 N7 1.449(6) . ?
C44 H44A 0.9800 . ?
C44 H44B 0.9800 . ?
C44 H44C 0.9800 . ?
C45 N7 1.446(6) . ?
C45 H45A 0.9800 . ?
C45 H45B 0.9800 . ?
C45 H45C 0.9800 . ?
C46 O2 1.183(5) . ?
C46 N8 1.359(6) . ?
C46 H46 0.9500 . ?
C47 N8 1.395(8) . ?
C47 H47A 0.9800 . ?
C47 H47B 0.9800 . ?
C47 H47C 0.9800 . ?
C48 N8 1.434(7) . ?
C48 H48A 0.9800 . ?
C48 H48B 0.9800 . ?
C48 H48C 0.9800 . ?
C49 O3 1.211(6) . ?
C49 N9 1.307(6) . ?
C49 H49 0.9500 . ?
C50 N9 1.428(6) . ?
C50 H50A 0.9800 . ?
C50 H50B 0.9800 . ?
C50 H50C 0.9800 . ?
C51 N9 1.427(7) . ?
C51 H51A 0.9800 . ?
C51 H51B 0.9800 . ?
C51 H51C 0.9800 . ?
C52 O4 1.219(5) . ?
C52 N10 1.328(5) . ?
C52 H52 0.9500 . ?
C53 N10 1.438(6) . ?
C53 H53A 0.9800 . ?
C53 H53B 0.9800 . ?
C53 H53C 0.9800 . ?
C54 N10 1.460(5) . ?
C54 H54A 0.9800 . ?
C54 H54B 0.9800 . ?
C54 H54C 0.9800 . ?

loop_
_geom_torsion_atom_site_label_1
_geom_torsion_atom_site_label_2
_geom_torsion_atom_site_label_3
_geom_torsion_atom_site_label_4
_geom_torsion
_geom_torsion_site_symmetry_1
_geom_torsion_site_symmetry_2
_geom_torsion_site_symmetry_3
_geom_torsion_site_symmetry_4
_geom_torsion_publ_flag
N2 Cu1 N1 C1 179.3(3) . . . . ?
N5 Cu1 N1 C1 0.0(3) . . . . ?
N3 Cu1 N1 C1 177.8(3) . . . . ?
N6 Cu1 N1 C1 -77.3(3) . . . . ?
N4 Cu1 N1 C1 76.8(3) . . . . ?
N2 Cu1 N1 C5 -0.7(2) . . . . ?
N5 Cu1 N1 C5 -180.0(2) . . . . ?
N3 Cu1 N1 C5 -2.2(4) . . . . ?
N6 Cu1 N1 C5 102.7(2) . . . . ?
N4 Cu1 N1 C5 -103.2(2) . . . . ?
N5 Cu1 N2 C10 -171.3(13) . . . . ?
N1 Cu1 N2 C10 -179.4(3) . . . . ?
N3 Cu1 N2 C10 0.0(3) . . . . ?
N6 Cu1 N2 C10 84.3(3) . . . . ?
N4 Cu1 N2 C10 -91.1(3) . . . . ?
N5 Cu1 N2 C6 7.5(15) . . . . ?
N1 Cu1 N2 C6 -0.6(2) . . . . ?
N3 Cu1 N2 C6 178.8(3) . . . . ?
N6 Cu1 N2 C6 -96.9(3) . . . . ?
N4 Cu1 N2 C6 87.7(3) . . . . ?
N2 Cu1 N3 C15 177.2(3) . . . . ?
N5 Cu1 N3 C15 -3.6(3) . . . . ?
N1 Cu1 N3 C15 178.7(3) . . . . ?
N6 Cu1 N3 C15 71.6(3) . . . . ?
N4 Cu1 N3 C15 -80.9(3) . . . . ?
N2 Cu1 N3 C11 0.9(2) . . . . ?
N5 Cu1 N3 C11 -179.8(2) . . . . ?
N1 Cu1 N3 C11 2.4(4) . . . . ?
N6 Cu1 N3 C11 -104.6(2) . . . . ?
N4 Cu1 N3 C11 102.9(2) . . . . ?
N2 Cu1 N4 C22 7.0(3) . . . . ?
N5 Cu1 N4 C22 -178.0(3) . . . . ?
N1 Cu1 N4 C22 85.8(3) . . . . ?
N3 Cu1 N4 C22 -71.9(3) . . . . ?
N6 Cu1 N4 C22 -163.4(3) . . . . ?
N2 Cu1 N4 C26 -170.0(2) . . . . ?
N5 Cu1 N4 C26 5.0(2) . . . . ?
N1 Cu1 N4 C26 -91.3(2) . . . . ?
N3 Cu1 N4 C26 111.1(2) . . . . ?
N6 Cu1 N4 C26 19.6(4) . . . . ?
N2 Cu1 N5 C31 -97.6(14) . . . . ?
N1 Cu1 N5 C31 -89.6(2) . . . . ?
N3 Cu1 N5 C31 91.3(2) . . . . ?
N6 Cu1 N5 C31 8.0(2) . . . . ?
N4 Cu1 N5 C31 -178.9(3) . . . . ?
N2 Cu1 N5 C27 74.3(14) . . . . ?
N1 Cu1 N5 C27 82.2(2) . . . . ?
N3 Cu1 N5 C27 -96.9(2) . . . . ?
N6 Cu1 N5 C27 179.8(3) . . . . ?
N4 Cu1 N5 C27 -7.1(2) . . . . ?
N2 Cu1 N6 C36 -11.7(3) . . . . ?
N5 Cu1 N6 C36 173.2(3) . . . . ?
N1 Cu1 N6 C36 -92.4(3) . . . . ?
N3 Cu1 N6 C36 65.6(3) . . . . ?
N4 Cu1 N6 C36 158.6(3) . . . . ?
N2 Cu1 N6 C32 170.4(2) . . . . ?
N5 Cu1 N6 C32 -4.7(2) . . . . ?
N1 Cu1 N6 C32 89.7(2) . . . . ?
N3 Cu1 N6 C32 -112.3(2) . . . . ?
N4 Cu1 N6 C32 -19.3(4) . . . . ?
C5 N1 C1 C2 -0.7(5) . . . . ?
Cu1 N1 C1 C2 179.3(3) . . . . ?
N1 C1 C2 C3 0.9(6) . . . . ?
C1 C2 C3 C4 -0.6(7) . . . . ?
C2 C3 C4 C5 0.1(7) . . . . ?
C1 N1 C5 C4 0.1(5) . . . . ?
Cu1 N1 C5 C4 -179.8(3) . . . . ?
C1 N1 C5 C6 -178.3(3) . . . . ?
Cu1 N1 C5 C6 1.7(4) . . . . ?
C3 C4 C5 N1 0.1(6) . . . . ?
C3 C4 C5 C6 178.5(4) . . . . ?
C10 N2 C6 C7 1.1(5) . . . . ?
Cu1 N2 C6 C7 -177.7(3) . . . . ?
C10 N2 C6 C5 -179.5(3) . . . . ?
Cu1 N2 C6 C5 1.7(4) . . . . ?
N1 C5 C6 N2 -2.2(4) . . . . ?
C4 C5 C6 N2 179.4(4) . . . . ?
N1 C5 C6 C7 177.2(3) . . . . ?
C4 C5 C6 C7 -1.3(6) . . . . ?
N2 C6 C7 C8 0.0(5) . . . . ?
C5 C6 C7 C8 -179.3(3) . . . . ?
C6 C7 C8 C9 -1.4(5) . . . . ?
C6 C7 C8 C16 176.7(3) . . . . ?
C7 C8 C9 C10 1.8(5) . . . . ?
C16 C8 C9 C10 -176.4(3) . . . . ?
C6 N2 C10 C9 -0.7(5) . . . . ?
Cu1 N2 C10 C9 178.1(3) . . . . ?
C6 N2 C10 C11 -179.7(3) . . . . ?
Cu1 N2 C10 C11 -0.9(4) . . . . ?
C8 C9 C10 N2 -0.7(5) . . . . ?
C8 C9 C10 C11 178.1(3) . . . . ?
C15 N3 C11 C12 0.5(5) . . . . ?
Cu1 N3 C11 C12 177.1(3) . . . . ?
C15 N3 C11 C10 -178.2(3) . . . . ?
Cu1 N3 C11 C10 -1.6(4) . . . . ?
N2 C10 C11 N3 1.6(4) . . . . ?
C9 C10 C11 N3 -177.3(3) . . . . ?
N2 C10 C11 C12 -177.0(4) . . . . ?
C9 C10 C11 C12 4.1(6) . . . . ?
N3 C11 C12 C13 0.5(6) . . . . ?
C10 C11 C12 C13 179.0(4) . . . . ?
C11 C12 C13 C14 -1.2(7) . . . . ?
C12 C13 C14 C15 0.9(7) . . . . ?
C11 N3 C15 C14 -0.7(5) . . . . ?
Cu1 N3 C15 C14 -176.8(3) . . . . ?
C13 C14 C15 N3 0.0(7) . . . . ?
C7 C8 C16 C21 -156.1(4) . . . . ?
C9 C8 C16 C21 22.0(5) . . . . ?
C7 C8 C16 C17 23.0(5) . . . . ?
C9 C8 C16 C17 -158.9(4) . . . . ?
C21 C16 C17 C18 0.6(6) . . . . ?
C8 C16 C17 C18 -178.5(4) . . . . ?
C16 C17 C18 C19 -0.5(6) . . . . ?
C17 C18 C19 C20 -0.1(7) . . . . ?
C18 C19 C20 C21 0.6(7) . . . . ?
C19 C20 C21 C16 -0.5(7) . . . . ?
C17 C16 C21 C20 -0.1(6) . . . . ?
C8 C16 C21 C20 179.0(4) . . . . ?
C26 N4 C22 C23 0.5(5) . . . . ?
Cu1 N4 C22 C23 -176.3(3) . . . . ?
N4 C22 C23 C24 -0.7(6) . . . . ?
C22 C23 C24 C25 -0.2(6) . . . . ?
C23 C24 C25 C26 1.3(6) . . . . ?
C22 N4 C26 C25 0.6(5) . . . . ?
Cu1 N4 C26 C25 178.0(3) . . . . ?
C22 N4 C26 C27 -179.9(3) . . . . ?
Cu1 N4 C26 C27 -2.5(3) . . . . ?
C24 C25 C26 N4 -1.5(6) . . . . ?
C24 C25 C26 C27 179.0(3) . . . . ?
C31 N5 C27 C28 -0.4(5) . . . . ?
Cu1 N5 C27 C28 -172.2(2) . . . . ?
C31 N5 C27 C26 179.9(3) . . . . ?
Cu1 N5 C27 C26 8.1(4) . . . . ?
N4 C26 C27 N5 -3.1(4) . . . . ?
C25 C26 C27 N5 176.4(3) . . . . ?
N4 C26 C27 C28 177.2(3) . . . . ?
C25 C26 C27 C28 -3.2(5) . . . . ?
N5 C27 C28 C29 0.1(5) . . . . ?
C26 C27 C28 C29 179.8(3) . . . . ?
C27 C28 C29 C30 0.9(5) . . . . ?
C27 C28 C29 C37 -176.1(3) . . . . ?
C28 C29 C30 C31 -1.6(5) . . . . ?
C37 C29 C30 C31 175.4(3) . . . . ?
C27 N5 C31 C30 -0.3(5) . . . . ?
Cu1 N5 C31 C30 171.4(2) . . . . ?
C27 N5 C31 C32 178.4(3) . . . . ?
Cu1 N5 C31 C32 -9.9(4) . . . . ?
C29 C30 C31 N5 1.4(5) . . . . ?
C29 C30 C31 C32 -177.2(3) . . . . ?
C36 N6 C32 C33 2.1(5) . . . . ?
Cu1 N6 C32 C33 -179.7(3) . . . . ?
C36 N6 C32 C31 -176.9(3) . . . . ?
Cu1 N6 C32 C31 1.3(3) . . . . ?
N5 C31 C32 N6 5.0(4) . . . . ?
C30 C31 C32 N6 -176.3(3) . . . . ?
N5 C31 C32 C33 -173.9(3) . . . . ?
C30 C31 C32 C33 4.8(5) . . . . ?
N6 C32 C33 C34 -3.1(5) . . . . ?
C31 C32 C33 C34 175.7(3) . . . . ?
C32 C33 C34 C35 3.2(6) . . . . ?
C33 C34 C35 C36 -2.2(6) . . . . ?
C32 N6 C36 C35 -1.1(5) . . . . ?
Cu1 N6 C36 C35 -179.0(3) . . . . ?
C34 C35 C36 N6 1.2(6) . . . . ?
C28 C29 C37 C42 140.2(4) . . . . ?
C30 C29 C37 C42 -36.7(5) . . . . ?
C28 C29 C37 C38 -37.8(5) . . . . ?
C30 C29 C37 C38 145.2(4) . . . . ?
C42 C37 C38 C39 -0.5(6) . . . . ?
C29 C37 C38 C39 177.6(4) . . . . ?
C37 C38 C39 C40 -0.2(6) . . . . ?
C38 C39 C40 C41 0.5(6) . . . . ?
C39 C40 C41 C42 -0.1(6) . . . . ?
C38 C37 C42 C41 0.9(6) . . . . ?
C29 C37 C42 C41 -177.2(4) . . . . ?
C40 C41 C42 C37 -0.7(6) . . . . ?
O1 C43 N7 C45 -6.1(7) . . . . ?
O1 C43 N7 C44 178.2(4) . . . . ?
O2 C46 N8 C47 -1.5(8) . . . . ?
O2 C46 N8 C48 -178.6(5) . . . . ?
O3 C49 N9 C51 -3.4(10) . . . . ?
O3 C49 N9 C50 179.5(6) . . . . ?
O4 C52 N10 C53 3.7(7) . . . . ?
O4 C52 N10 C54 179.3(5) . . . . ?
